data_4338396
loop_
_publ_author_name
'Boyce, David W.'
'Salmon, Debra J.'
'Tolman, William B.'

_publ_section_title
;
 Linkage Isomerism in Transition-Metal Complexes of Mixed
 (Arylcarboxamido)(arylimino)pyridine Ligands.
;
_journal_issue 11
_journal_name_full 'Inorganic chemistry'
_journal_page_first 5788
_journal_page_last 5796
_journal_paper_doi 10.1021/ic500638z
_journal_volume 53
_journal_year 2014
_chemical_formula_moiety 'C28 H35 N3 O'
_chemical_formula_sum 'C28 H35 N3 O'
_chemical_formula_weight 429.59
_chemical_name_common 11238a
_chemical_name_systematic
; 

 ? 

;
_space_group_IT_number 62
_symmetry_cell_setting orthorhombic
_symmetry_space_group_name_Hall '-P 2ac 2n'
_symmetry_space_group_name_H-M 'P n m a'
_atom_sites_solution_hydrogens geom
_atom_sites_solution_primary direct
_atom_sites_solution_secondary difmap
_audit_creation_method SHELXL-97
_cell_angle_alpha 90.00
_cell_angle_beta 90.00
_cell_angle_gamma 90.00
_cell_formula_units_Z 4
_cell_length_a 11.8952(9)
_cell_length_b 12.1727(9)
_cell_length_c 17.5867(13)
_cell_measurement_reflns_used 2990
_cell_measurement_temperature 173(2)
_cell_measurement_theta_max 26.015
_cell_measurement_theta_min 2.316
_cell_volume 2546.5(3)
_computing_cell_refinement 'SAINT, Bruker'
_computing_data_collection 'APEX II, Bruker'
_computing_data_reduction 'SAINT, Bruker'
_computing_molecular_graphics 'SHELXTL, Bruker'
_computing_structure_refinement 'SHELXL-97 (Sheldrick, 1997)'
_computing_structure_solution 'SHELXS-97 (Sheldrick, 1990)'
_diffrn_ambient_temperature 173(2)
_diffrn_measured_fraction_theta_full 0.994
_diffrn_measured_fraction_theta_max 0.994
_diffrn_measurement_device_type 'Bruker APEX II CCD'
_diffrn_measurement_method 'area detector, omega scans per phi'
_diffrn_radiation_monochromator graphite
_diffrn_radiation_source 'normal-focus sealed tube'
_diffrn_radiation_type MoK\a
_diffrn_radiation_wavelength 0.71073
_diffrn_reflns_av_R_equivalents 0.0394
_diffrn_reflns_av_sigmaI/netI 0.0308
_diffrn_reflns_limit_h_max 11
_diffrn_reflns_limit_h_min -15
_diffrn_reflns_limit_k_max 15
_diffrn_reflns_limit_k_min -15
_diffrn_reflns_limit_l_max 20
_diffrn_reflns_limit_l_min -22
_diffrn_reflns_number 14696
_diffrn_reflns_theta_full 27.46
_diffrn_reflns_theta_max 27.46
_diffrn_reflns_theta_min 2.03
_exptl_absorpt_coefficient_mu 0.068
_exptl_absorpt_correction_T_max 0.9865
_exptl_absorpt_correction_T_min 0.9798
_exptl_absorpt_correction_type multi-scan
_exptl_absorpt_process_details 'SADABS, R. Blessing, 1995'
_exptl_crystal_colour yellow
_exptl_crystal_density_diffrn 1.121
_exptl_crystal_density_method 'not measured'
_exptl_crystal_description block
_exptl_crystal_F_000 928
_exptl_crystal_size_max 0.30
_exptl_crystal_size_mid 0.20
_exptl_crystal_size_min 0.20
_refine_diff_density_max 0.331
_refine_diff_density_min -0.298
_refine_diff_density_rms 0.044
_refine_ls_extinction_method none
_refine_ls_goodness_of_fit_ref 1.022
_refine_ls_hydrogen_treatment constr
_refine_ls_matrix_type full
_refine_ls_number_parameters 182
_refine_ls_number_reflns 3036
_refine_ls_number_restraints 2
_refine_ls_restrained_S_all 1.056
_refine_ls_R_factor_all 0.0931
_refine_ls_R_factor_gt 0.0544
_refine_ls_shift/su_max 0.002
_refine_ls_shift/su_mean 0.000
_refine_ls_structure_factor_coef Fsqd
_refine_ls_weighting_details 'calc w=1/[\s^2^(Fo^2^)+(0.0842P)^2^+0.5996P] where P=(Fo^2^+2Fc^2^)/3'
_refine_ls_weighting_scheme calc
_refine_ls_wR_factor_gt 0.1490
_refine_ls_wR_factor_ref 0.1754
_reflns_number_gt 1867
_reflns_number_total 3036
_reflns_threshold_expression >2sigma(I)
_cod_data_source_file ic500638z_si_002.cif
_cod_data_source_block iPrMeL(H)
_cod_depositor_comments
;
The following automatic conversions were performed:

'_symmetry_cell_setting' value 'Orthorhombic' changed to
'orthorhombic' according to
/usr/data/users/saulius/crontab/automatic-downloads/rss-feeds/ACS/lib/dictionaries/cif_core.dic
dictionary named 'cif_core.dic' version 2.4.2 from 2011-04-26.

Automatic conversion script
Id: cif_fix_values 2281 2013-09-26 08:29:07Z andrius 

 Adding full bibliography for 4338396--4338405.cif.
;
_cod_original_sg_symbol_H-M Pnma
_cod_database_code 4338396

loop_
_symmetry_equiv_pos_as_xyz
'x, y, z'
'-x+1/2, -y, z+1/2'
'-x, y+1/2, -z'
'x+1/2, -y+1/2, -z+1/2'
'-x, -y, -z'
'x-1/2, y, -z-1/2'
'x, -y-1/2, z'
'-x-1/2, y-1/2, z-1/2'

loop_
_atom_site_label
_atom_site_type_symbol
_atom_site_fract_x
_atom_site_fract_y
_atom_site_fract_z
_atom_site_U_iso_or_equiv
_atom_site_adp_type
_atom_site_occupancy
_atom_site_symmetry_multiplicity
_atom_site_calc_flag
_atom_site_refinement_flags
_atom_site_disorder_assembly
_atom_site_disorder_group
N1 N 0.35065(17) 0.2500 0.75975(12) 0.0438(6) Uani 1 2 d S . .
H1A H 0.4125 0.2500 0.7323 0.053 Uiso 1 2 calc SR . .
O1 O 0.16016(16) 0.2500 0.75583(11) 0.0658(7) Uani 1 2 d S . .
C1 C 0.2512(2) 0.2500 0.72352(16) 0.0432(6) Uani 1 2 d S . .
N2 N 0.36404(16) 0.2500 0.60933(11) 0.0340(5) Uani 1 2 d S . .
C2 C 0.49064(19) 0.2500 0.50157(15) 0.0377(6) Uani 1 2 d S . .
C3 C 0.26022(19) 0.2500 0.63839(14) 0.0368(6) Uani 1 2 d S . .
N3 N 0.49921(17) 0.2500 0.43017(12) 0.0402(5) Uani 1 2 d S . .
C4 C 0.1645(2) 0.2500 0.59461(16) 0.0524(8) Uani 1 2 d S . .
H4A H 0.0921 0.2500 0.6175 0.063 Uiso 1 2 calc SR . .
C5 C 0.1762(2) 0.2500 0.51660(17) 0.0569(8) Uani 1 2 d S . .
H5A H 0.1117 0.2500 0.4848 0.068 Uiso 1 2 calc SR . .
C6 C 0.2821(2) 0.2500 0.48528(15) 0.0445(7) Uani 1 2 d S . .
H6A H 0.2919 0.2500 0.4317 0.053 Uiso 1 2 calc SR . .
C7 C 0.37437(19) 0.2500 0.53355(14) 0.0340(5) Uani 1 2 d S . .
C8 C 0.5841(2) 0.2500 0.55698(19) 0.0846(14) Uani 1 2 d S . .
H8A H 0.5644 0.2968 0.6003 0.127 Uiso 0.50 1 calc PR . .
H8B H 0.6522 0.2783 0.5326 0.127 Uiso 1 1 calc R . .
H8BA H 0.5975 0.1748 0.5748 0.127 Uiso 1 1 calc R . .
C9 C 0.3608(2) 0.2500 0.84095(15) 0.0421(6) Uani 1 2 d S . .
C12 C 0.3840(2) 0.2500 0.99645(17) 0.0604(9) Uani 1 2 d S . .
H12A H 0.3923 0.2500 1.0502 0.072 Uiso 1 2 calc SR . .
C13 C 0.37804(17) 0.3475(2) 0.95810(12) 0.0595(6) Uani 1 1 d . A .
H13A H 0.3823 0.4145 0.9857 0.071 Uiso 1 1 calc R . .
C14 C 0.36579(16) 0.35044(19) 0.87894(12) 0.0505(5) Uani 1 1 d . . .
C15 C 0.3576(2) 0.4579(2) 0.83680(15) 0.0729(7) Uani 0.624(4) 1 d PD A 1
H15A H 0.3596 0.4435 0.7808 0.087 Uiso 0.624(4) 1 calc PR A 1
C16 C 0.2360(5) 0.5118(4) 0.8596(3) 0.0862(13) Uani 0.624(4) 1 d PD A 1
H16A H 0.1753 0.4633 0.8423 0.129 Uiso 0.624(4) 1 calc PR A 1
H16B H 0.2283 0.5838 0.8352 0.129 Uiso 0.624(4) 1 calc PR A 1
H16C H 0.2316 0.5204 0.9149 0.129 Uiso 0.624(4) 1 calc PR A 1
C17 C 0.4459(6) 0.5407(6) 0.8567(4) 0.121(2) Uani 0.624(4) 1 d PD A 1
H17A H 0.5193 0.5151 0.8387 0.181 Uiso 0.624(4) 1 calc PR A 1
H17B H 0.4484 0.5503 0.9121 0.181 Uiso 0.624(4) 1 calc PR A 1
H17C H 0.4278 0.6111 0.8326 0.181 Uiso 0.624(4) 1 calc PR A 1
C15' C 0.3576(2) 0.4579(2) 0.83680(15) 0.0729(7) Uani 0.376(4) 1 d P A 2
H15B H 0.3124 0.4456 0.7896 0.087 Uiso 0.376(4) 1 calc PR A 2
C16' C 0.3147(9) 0.5514(6) 0.8744(5) 0.0862(13) Uani 0.376(4) 1 d PD A 2
H16D H 0.2369 0.5374 0.8900 0.129 Uiso 0.376(4) 1 calc PR A 2
H16E H 0.3168 0.6145 0.8398 0.129 Uiso 0.376(4) 1 calc PR A 2
H16F H 0.3606 0.5670 0.9194 0.129 Uiso 0.376(4) 1 calc PR A 2
C17' C 0.4901(9) 0.4844(10) 0.8113(7) 0.121(2) Uani 0.376(4) 1 d PD A 2
H17D H 0.4922 0.5512 0.7803 0.181 Uiso 0.376(4) 1 calc PR A 2
H17E H 0.5197 0.4225 0.7817 0.181 Uiso 0.376(4) 1 calc PR A 2
H17F H 0.5362 0.4949 0.8569 0.181 Uiso 0.376(4) 1 calc PR A 2
C21 C 0.6043(2) 0.2500 0.39247(15) 0.0397(6) Uani 1 2 d S . .
C22 C 0.65228(17) 0.34947(17) 0.37071(12) 0.0502(5) Uani 1 1 d . . .
C23 C 0.74807(18) 0.3473(2) 0.32587(12) 0.0596(6) Uani 1 1 d . . .
H23A H 0.7816 0.4146 0.3106 0.071 Uiso 1 1 calc R . .
C24 C 0.7954(3) 0.2500 0.30307(17) 0.0609(9) Uani 1 2 d S . .
H24A H 0.8605 0.2500 0.2717 0.073 Uiso 1 2 calc SR . .
C27 C 0.5999(2) 0.4566(2) 0.39530(18) 0.0804(8) Uani 1 1 d . . .
H27A H 0.6411 0.5179 0.3723 0.121 Uiso 1 1 calc R . .
H27B H 0.6033 0.4626 0.4508 0.121 Uiso 1 1 calc R . .
H27C H 0.5212 0.4588 0.3788 0.121 Uiso 1 1 calc R . .

loop_
_atom_site_aniso_label
_atom_site_aniso_U_11
_atom_site_aniso_U_22
_atom_site_aniso_U_33
_atom_site_aniso_U_23
_atom_site_aniso_U_13
_atom_site_aniso_U_12
N1 0.0293(11) 0.0649(15) 0.0373(12) 0.000 0.0022(9) 0.000
O1 0.0314(10) 0.123(2) 0.0429(11) 0.000 0.0068(8) 0.000
C1 0.0309(13) 0.0563(16) 0.0423(15) 0.000 0.0008(11) 0.000
N2 0.0273(10) 0.0358(11) 0.0389(12) 0.000 0.0002(8) 0.000
C2 0.0282(12) 0.0419(14) 0.0431(15) 0.000 0.0003(10) 0.000
C3 0.0292(12) 0.0412(14) 0.0400(14) 0.000 0.0017(10) 0.000
N3 0.0327(11) 0.0465(12) 0.0415(13) 0.000 0.0054(9) 0.000
C4 0.0264(12) 0.084(2) 0.0466(17) 0.000 0.0023(11) 0.000
C5 0.0281(13) 0.098(3) 0.0450(17) 0.000 -0.0045(12) 0.000
C6 0.0322(13) 0.0615(18) 0.0397(15) 0.000 -0.0009(11) 0.000
C7 0.0268(11) 0.0340(13) 0.0412(14) 0.000 0.0012(10) 0.000
C8 0.0252(14) 0.176(4) 0.053(2) 0.000 0.0055(13) 0.000
C9 0.0245(12) 0.0653(18) 0.0366(14) 0.000 0.0002(10) 0.000
C12 0.0259(13) 0.117(3) 0.0384(16) 0.000 -0.0019(12) 0.000
C13 0.0399(11) 0.0916(18) 0.0469(13) -0.0135(12) -0.0034(9) -0.0047(11)
C14 0.0341(10) 0.0717(14) 0.0456(11) -0.0057(10) -0.0014(8) -0.0066(9)
C15 0.0900(19) 0.0663(16) 0.0622(15) -0.0033(12) -0.0098(13) -0.0185(14)
C16 0.112(4) 0.068(3) 0.079(3) -0.011(2) -0.006(3) 0.015(2)
C17 0.130(5) 0.101(5) 0.131(6) 0.018(3) -0.022(4) -0.066(4)
C15' 0.0900(19) 0.0663(16) 0.0622(15) -0.0033(12) -0.0098(13) -0.0185(14)
C16' 0.112(4) 0.068(3) 0.079(3) -0.011(2) -0.006(3) 0.015(2)
C17' 0.130(5) 0.101(5) 0.131(6) 0.018(3) -0.022(4) -0.066(4)
C21 0.0309(12) 0.0505(16) 0.0376(14) 0.000 0.0025(10) 0.000
C22 0.0469(11) 0.0527(12) 0.0510(12) 0.0078(10) 0.0065(9) -0.0013(9)
C23 0.0479(12) 0.0739(15) 0.0569(14) 0.0144(12) 0.0092(10) -0.0089(11)
C24 0.0369(15) 0.100(3) 0.0460(17) 0.000 0.0101(13) 0.000
C27 0.0840(18) 0.0518(14) 0.105(2) 0.0140(14) 0.0303(15) 0.0025(13)

loop_
_atom_type_symbol
_atom_type_description
_atom_type_scat_dispersion_real
_atom_type_scat_dispersion_imag
_atom_type_scat_source
C C 0.0033 0.0016 'International Tables Vol C Tables 4.2.6.8 and 6.1.1.4'
H H 0.0000 0.0000 'International Tables Vol C Tables 4.2.6.8 and 6.1.1.4'
N N 0.0061 0.0033 'International Tables Vol C Tables 4.2.6.8 and 6.1.1.4'
O O 0.0106 0.0060 'International Tables Vol C Tables 4.2.6.8 and 6.1.1.4'

loop_
_geom_angle_atom_site_label_1
_geom_angle_atom_site_label_2
_geom_angle_atom_site_label_3
_geom_angle
_geom_angle_site_symmetry_1
_geom_angle_site_symmetry_3
C1 N1 C9 123.1(2) . .
C1 N1 H1A 118.4 . .
C9 N1 H1A 118.4 . .
O1 C1 N1 124.0(3) . .
O1 C1 C3 121.8(2) . .
N1 C1 C3 114.2(2) . .
C3 N2 C7 117.8(2) . .
N3 C2 C8 126.6(2) . .
N3 C2 C7 116.8(2) . .
C8 C2 C7 116.6(2) . .
N2 C3 C4 123.4(2) . .
N2 C3 C1 116.6(2) . .
C4 C3 C1 119.9(2) . .
C2 N3 C21 122.6(2) . .
C3 C4 C5 118.3(2) . .
C3 C4 H4A 120.9 . .
C5 C4 H4A 120.9 . .
C6 C5 C4 119.4(2) . .
C6 C5 H5A 120.3 . .
C4 C5 H5A 120.3 . .
C5 C6 C7 118.7(2) . .
C5 C6 H6A 120.7 . .
C7 C6 H6A 120.7 . .
N2 C7 C6 122.4(2) . .
N2 C7 C2 117.4(2) . .
C6 C7 C2 120.2(2) . .
C2 C8 H8A 109.5 . .
C2 C8 H8B 109.5 . .
H8A C8 H8B 109.5 . .
C2 C8 H8BA 109.5 . .
H8A C8 H8BA 109.5 . .
H8B C8 H8BA 109.5 . .
C14 C9 C14 122.5(3) . 7_565
C14 C9 N1 118.75(13) . .
C14 C9 N1 118.75(13) 7_565 .
C13 C12 C13 120.5(3) 7_565 .
C13 C12 H12A 119.7 7_565 .
C13 C12 H12A 119.7 . .
C12 C13 C14 121.2(2) . .
C12 C13 H13A 119.4 . .
C14 C13 H13A 119.4 . .
C9 C14 C13 117.3(2) . .
C9 C14 C15 121.51(19) . .
C13 C14 C15 121.2(2) . .
C17 C15 C14 115.1(3) . .
C17 C15 C16 107.0(4) . .
C14 C15 C16 106.5(3) . .
C17 C15 H15A 109.4 . .
C14 C15 H15A 109.4 . .
C16 C15 H15A 109.4 . .
H16D C16' H16E 109.5 . .
H16D C16' H16F 109.5 . .
H16E C16' H16F 109.5 . .
H17D C17' H17E 109.5 . .
H17D C17' H17F 109.5 . .
H17E C17' H17F 109.5 . .
C22 C21 C22 120.8(2) . 7_565
C22 C21 N3 119.41(12) . .
C22 C21 N3 119.41(12) 7_565 .
C23 C22 C21 118.5(2) . .
C23 C22 C27 121.3(2) . .
C21 C22 C27 120.22(19) . .
C24 C23 C22 121.3(2) . .
C24 C23 H23A 119.3 . .
C22 C23 H23A 119.3 . .
C23 C24 C23 119.5(3) . 7_565
C23 C24 H24A 120.3 . .
C23 C24 H24A 120.3 7_565 .
C22 C27 H27A 109.5 . .
C22 C27 H27B 109.5 . .
H27A C27 H27B 109.5 . .
C22 C27 H27C 109.5 . .
H27A C27 H27C 109.5 . .
H27B C27 H27C 109.5 . .

loop_
_geom_bond_atom_site_label_1
_geom_bond_atom_site_label_2
_geom_bond_distance
_geom_bond_site_symmetry_2
N1 C1 1.344(3) .
N1 C9 1.433(3) .
N1 H1A 0.8800 .
O1 C1 1.223(3) .
C1 C3 1.501(4) .
N2 C3 1.337(3) .
N2 C7 1.338(3) .
C2 N3 1.260(3) .
C2 C8 1.478(4) .
C2 C7 1.493(3) .
C3 C4 1.375(4) .
N3 C21 1.415(3) .
C4 C5 1.379(4) .
C4 H4A 0.9500 .
C5 C6 1.374(4) .
C5 H5A 0.9500 .
C6 C7 1.388(3) .
C6 H6A 0.9500 .
C8 H8A 0.9800 .
C8 H8B 0.9800 .
C8 H8BA 0.9800 .
C9 C14 1.395(2) .
C9 C14 1.395(2) 7_565
C12 C13 1.367(3) 7_565
C12 C13 1.367(3) .
C12 H12A 0.9500 .
C13 C14 1.400(3) .
C13 H13A 0.9500 .
C14 C15 1.506(3) .
C15 C17 1.498(6) .
C15 C16 1.639(6) .
C15 H15A 1.0000 .
C16 H16A 0.9800 .
C16 H16B 0.9800 .
C16 H16C 0.9800 .
C17 H17A 0.9800 .
C17 H17B 0.9800 .
C17 H17C 0.9800 .
C16' H16D 0.9800 .
C16' H16E 0.9800 .
C16' H16F 0.9800 .
C17' H17D 0.9800 .
C17' H17E 0.9800 .
C17' H17F 0.9800 .
C21 C22 1.392(2) .
C21 C22 1.392(2) 7_565
C22 C23 1.386(3) .
C22 C27 1.508(3) .
C23 C24 1.372(3) .
C23 H23A 0.9500 .
C24 C23 1.372(3) 7_565
C24 H24A 0.9500 .
C27 H27A 0.9800 .
C27 H27B 0.9800 .
C27 H27C 0.9800 .

loop_
_geom_torsion_atom_site_label_1
_geom_torsion_atom_site_label_2
_geom_torsion_atom_site_label_3
_geom_torsion_atom_site_label_4
_geom_torsion
_geom_torsion_site_symmetry_1
_geom_torsion_site_symmetry_4
C9 N1 C1 O1 0.0 . .
C9 N1 C1 C3 180.0 . .
C7 N2 C3 C4 0.0 . .
C7 N2 C3 C1 180.0 . .
O1 C1 C3 N2 180.0 . .
N1 C1 C3 N2 0.0 . .
O1 C1 C3 C4 0.0 . .
N1 C1 C3 C4 180.0 . .
C8 C2 N3 C21 0.0 . .
C7 C2 N3 C21 180.0 . .
N2 C3 C4 C5 0.0 . .
C1 C3 C4 C5 180.0 . .
C3 C4 C5 C6 0.0 . .
C4 C5 C6 C7 0.0 . .
C3 N2 C7 C6 0.0 . .
C3 N2 C7 C2 180.0 . .
C5 C6 C7 N2 0.0 . .
C5 C6 C7 C2 180.0 . .
N3 C2 C7 N2 180.0 . .
C8 C2 C7 N2 0.0 . .
N3 C2 C7 C6 0.0 . .
C8 C2 C7 C6 180.0 . .
C1 N1 C9 C14 -90.11(19) . .
C1 N1 C9 C14 90.11(19) . 7_565
C13 C12 C13 C14 0.0(4) 7_565 .
C14 C9 C14 C13 1.0(4) 7_565 .
N1 C9 C14 C13 -178.73(19) . .
C14 C9 C14 C15 -178.60(17) 7_565 .
N1 C9 C14 C15 1.6(3) . .
C12 C13 C14 C9 -0.5(3) . .
C12 C13 C14 C15 179.1(2) . .
C9 C14 C15 C17 -131.4(4) . .
C13 C14 C15 C17 49.0(5) . .
C9 C14 C15 C16 110.2(3) . .
C13 C14 C15 C16 -69.4(3) . .
C2 N3 C21 C22 -93.3(2) . .
C2 N3 C21 C22 93.3(2) . 7_565
C22 C21 C22 C23 1.0(4) 7_565 .
N3 C21 C22 C23 -172.3(2) . .
C22 C21 C22 C27 -179.46(19) 7_565 .
N3 C21 C22 C27 7.3(4) . .
C21 C22 C23 C24 0.0(4) . .
C27 C22 C23 C24 -179.6(3) . .
C22 C23 C24 C23 -0.9(5) . 7_565
